data_4120417
loop_
_publ_author_name
'Anton Lishchynskyi'
'Vladimir V. Grushin'

_publ_section_title
;
 Cupration of C2F5H: Isolation, Structure, and Synthetic Applications of
 [K(DMF)2][(t-BuO)Cu(C2F5)]. Highly Efficient Pentafluoroethylation of
 Unactivated Aryl Bromides
;
_journal_name_full 'Journal of the American Chemical Society'
_journal_page_first 12584
_journal_page_last 12587
_journal_paper_doi 10.1021/ja407017j
_journal_volume 135
_journal_year 2013
_chemical_formula_sum 'C12 H23 Cu F5 K N2 O3'
_chemical_formula_weight 440.96
_chemical_name_systematic
; 
 ? 
;
_space_group_IT_number 15
_symmetry_cell_setting monoclinic
_symmetry_space_group_name_Hall '-C 2yc'
_symmetry_space_group_name_H-M 'C 1 2/c 1'
_atom_sites_solution_hydrogens geom
_atom_sites_solution_primary direct
_atom_sites_solution_secondary difmap
_audit_creation_method SHELXL-97
_cell_angle_alpha 90.00
_cell_angle_beta 123.316(10)
_cell_angle_gamma 90.00
_cell_formula_units_Z 8
_cell_length_a 25.841(8)
_cell_length_b 12.128(4)
_cell_length_c 14.828(5)
_cell_measurement_reflns_used 1053
_cell_measurement_temperature 100(2)
_cell_measurement_theta_max 24.90
_cell_measurement_theta_min 2.90
_cell_volume 3883(2)
_computing_cell_refinement 'Bruker APEX2 v2011.4-0'
_computing_data_collection 'Bruker APEX2 v2011.4-0'
_computing_data_reduction 'Bruker SAINT V7.60A'
_computing_molecular_graphics 'Bruker SHELXTL'
_computing_publication_material 'Bruker SHELXTL'
_computing_structure_refinement 'SHELXL-97 (Sheldrick, 2008)'
_computing_structure_solution 'SHELXS-97 (Sheldrick, 2008)'
_diffrn_ambient_temperature 100(2)
_diffrn_detector_area_resol_mean 512
_diffrn_detector_type '4K CCD area detector APEX II'
_diffrn_measured_fraction_theta_full 1.000
_diffrn_measured_fraction_theta_max 0.991
_diffrn_measurement_device_type 'APEX DUO Kappa 4-axis goniometer'
_diffrn_measurement_method
;
 Fullsphere data collection, phi and omega scans
;
_diffrn_measurement_specimen_support 'magnetic support whith MicroMount'
_diffrn_radiation_monochromator 'Quazar MX Multilayer Optics'
_diffrn_radiation_type MoK\a
_diffrn_radiation_wavelength 0.71073
_diffrn_reflns_av_R_equivalents 0.0000
_diffrn_reflns_av_sigmaI/netI 0.0687
_diffrn_reflns_limit_h_max 25
_diffrn_reflns_limit_h_min -30
_diffrn_reflns_limit_k_max 14
_diffrn_reflns_limit_k_min 0
_diffrn_reflns_limit_l_max 17
_diffrn_reflns_limit_l_min 0
_diffrn_reflns_number 6688
_diffrn_reflns_theta_full 25.00
_diffrn_reflns_theta_max 25.24
_diffrn_reflns_theta_min 1.89
_diffrn_source 'Microfocus source E025 IuS'
_diffrn_source_current 0.6
_diffrn_source_power 50
_diffrn_source_size '0.2 mm x 0.2 mm fine focus'
_diffrn_source_type 'Bruker APEX DUO'
_exptl_absorpt_coefficient_mu 1.396
_exptl_absorpt_correction_T_max 0.8504
_exptl_absorpt_correction_T_min 0.7872
_exptl_absorpt_correction_type empirical
_exptl_absorpt_process_details
; 
 TWINABS Version 2008/0 Bruker-Nonius
 Blessing, Acta Cryst. (1995) A51 33-38
;
_exptl_crystal_colour colourless
_exptl_crystal_density_diffrn 1.509
_exptl_crystal_description block
_exptl_crystal_F_000 1808
_exptl_crystal_size_max 0.18
_exptl_crystal_size_mid 0.15
_exptl_crystal_size_min 0.12
_refine_diff_density_max 0.556
_refine_diff_density_min -0.463
_refine_diff_density_rms 0.091
_refine_ls_extinction_method none
_refine_ls_goodness_of_fit_ref 1.048
_refine_ls_hydrogen_treatment noref
_refine_ls_matrix_type full
_refine_ls_number_parameters 273
_refine_ls_number_reflns 6688
_refine_ls_number_restraints 90
_refine_ls_restrained_S_all 1.050
_refine_ls_R_factor_all 0.0786
_refine_ls_R_factor_gt 0.0478
_refine_ls_shift/su_max 0.000
_refine_ls_shift/su_mean 0.000
_refine_ls_structure_factor_coef Fsqd
_refine_ls_weighting_details 'calc w=1/[\s^2^(Fo^2^)+(0.0465P)^2^+16.3701P] where P=(Fo^2^+2Fc^2^)/3'
_refine_ls_weighting_scheme calc
_refine_ls_wR_factor_gt 0.1104
_refine_ls_wR_factor_ref 0.1286
_reflns_number_gt 5036
_reflns_number_total 6688
_reflns_threshold_expression >2sigma(I)
_cod_data_source_file ja407017j_si_002.cif
_cod_data_source_block mo_al709b_05t
_cod_database_code 4120417

loop_
_symmetry_equiv_pos_as_xyz
'x, y, z'
'-x, y, -z+1/2'
'x+1/2, y+1/2, z'
'-x+1/2, y+1/2, -z+1/2'
'-x, -y, -z'
'x, -y, z-1/2'
'-x+1/2, -y+1/2, -z'
'x+1/2, -y+1/2, z-1/2'

loop_
_atom_site_label
_atom_site_type_symbol
_atom_site_fract_x
_atom_site_fract_y
_atom_site_fract_z
_atom_site_U_iso_or_equiv
_atom_site_adp_type
_atom_site_occupancy
_atom_site_symmetry_multiplicity
_atom_site_calc_flag
_atom_site_refinement_flags
_atom_site_disorder_assembly
_atom_site_disorder_group
Cu1 Cu 0.10004(2) 0.79844(4) 0.21772(4) 0.02215(14) Uani 1 1 d . A .
C1 C 0.1121(2) 0.6439(4) 0.2310(3) 0.0337(10) Uani 1 1 d . . .
C2 C 0.1741(3) 0.6057(4) 0.3230(3) 0.0392(12) Uani 1 1 d . A .
F1 F 0.0977(6) 0.5885(10) 0.1427(9) 0.031(2) Uani 0.50(3) 1 d PU A 1
F2 F 0.0780(6) 0.5917(9) 0.2716(15) 0.054(3) Uani 0.50(3) 1 d PU A 1
F1' F 0.1159(7) 0.5947(12) 0.1429(9) 0.037(3) Uani 0.50(3) 1 d PU A 2
F2' F 0.0660(4) 0.5775(7) 0.2259(11) 0.035(2) Uani 0.50(3) 1 d PU A 2
F3 F 0.2201(9) 0.6463(17) 0.3299(14) 0.044(3) Uani 0.50(3) 1 d PU A 1
F4 F 0.1740(7) 0.6226(11) 0.4131(9) 0.040(3) Uani 0.50(3) 1 d PU A 1
F5 F 0.1757(6) 0.4889(11) 0.3270(11) 0.036(3) Uani 0.50(3) 1 d PU A 1
F3' F 0.2167(9) 0.650(2) 0.2988(15) 0.055(4) Uani 0.50(3) 1 d PU A 2
F4' F 0.1954(8) 0.6561(12) 0.4187(8) 0.053(3) Uani 0.50(3) 1 d PU A 2
F5' F 0.1911(7) 0.5056(12) 0.3363(11) 0.038(3) Uani 0.50(3) 1 d PU A 2
K1 K 0.0000 0.97654(10) 0.2500 0.0189(3) Uani 1 2 d S . .
K2 K 0.0000 1.0000 0.0000 0.0171(3) Uani 1 2 d S . .
N1 N -0.1156(2) 1.2725(3) 0.0367(3) 0.0377(10) Uani 1 1 d . A .
N2 N -0.10392(17) 0.7046(3) -0.0331(3) 0.0268(7) Uani 1 1 d . A .
O1 O 0.09074(12) 0.9491(2) 0.20849(18) 0.0204(6) Uani 1 1 d . A .
O2 O -0.04036(14) 1.1435(2) 0.0920(2) 0.0317(7) Uani 1 1 d . A .
O3 O -0.05959(15) 0.8613(3) 0.0622(2) 0.0370(8) Uani 1 1 d . A .
C3 C 0.14394(16) 1.0144(3) 0.2694(3) 0.0224(8) Uani 1 1 d . . .
C4 C 0.1239(2) 1.1346(3) 0.2539(3) 0.0277(9) Uani 1 1 d . A .
H4A H 0.1032 1.1544 0.1776 0.042 Uiso 1 1 calc R . .
H4B H 0.1604 1.1816 0.2972 0.042 Uiso 1 1 calc R . .
H4C H 0.0953 1.1452 0.2770 0.042 Uiso 1 1 calc R . .
C5 C 0.1784(2) 0.9845(4) 0.3896(3) 0.0309(10) Uani 1 1 d . A .
H5A H 0.1507 0.9948 0.4148 0.046 Uiso 1 1 calc R . .
H5B H 0.2147 1.0323 0.4311 0.046 Uiso 1 1 calc R . .
H5C H 0.1917 0.9074 0.3998 0.046 Uiso 1 1 calc R . .
C6 C 0.1880(2) 0.9974(4) 0.2315(3) 0.0341(11) Uani 1 1 d . A .
H6A H 0.2001 0.9196 0.2398 0.051 Uiso 1 1 calc R . .
H6B H 0.2250 1.0431 0.2751 0.051 Uiso 1 1 calc R . .
H6C H 0.1670 1.0185 0.1555 0.051 Uiso 1 1 calc R . .
C7 C -0.0938(2) 1.1743(4) 0.0323(3) 0.0355(11) Uani 1 1 d . . .
H7 H -0.1222 1.1243 -0.0217 0.043 Uiso 1 1 calc R A .
C8 C -0.0762(3) 1.3553(5) 0.1115(5) 0.0651(18) Uani 1 1 d . . .
H8A H -0.0839 1.3615 0.1691 0.098 Uiso 1 1 calc R A .
H8B H -0.0849 1.4262 0.0741 0.098 Uiso 1 1 calc R . .
H8C H -0.0329 1.3351 0.1428 0.098 Uiso 1 1 calc R . .
C9 C -0.1801(3) 1.2992(6) -0.0364(5) 0.0696(19) Uani 1 1 d . . .
H9A H -0.2023 1.2343 -0.0800 0.104 Uiso 1 1 calc R A .
H9B H -0.1842 1.3596 -0.0839 0.104 Uiso 1 1 calc R . .
H9C H -0.1975 1.3219 0.0049 0.104 Uiso 1 1 calc R . .
C10 C -0.1041(2) 0.7994(3) 0.0098(3) 0.0278(9) Uani 1 1 d . . .
H10 H -0.1423 0.8221 -0.0007 0.033 Uiso 1 1 calc R A .
C11 C -0.0478(3) 0.6616(5) -0.0185(5) 0.0548(14) Uani 1 1 d . . .
H11A H -0.0127 0.7078 0.0332 0.082 Uiso 1 1 calc R A .
H11B H -0.0514 0.6617 -0.0878 0.082 Uiso 1 1 calc R . .
H11C H -0.0411 0.5860 0.0092 0.082 Uiso 1 1 calc R . .
C12 C -0.1606(2) 0.6415(4) -0.1010(4) 0.0398(12) Uani 1 1 d . . .
H12A H -0.1952 0.6792 -0.1044 0.060 Uiso 1 1 calc R A .
H12B H -0.1556 0.5677 -0.0703 0.060 Uiso 1 1 calc R . .
H12C H -0.1691 0.6352 -0.1738 0.060 Uiso 1 1 calc R . .

loop_
_atom_site_aniso_label
_atom_site_aniso_U_11
_atom_site_aniso_U_22
_atom_site_aniso_U_33
_atom_site_aniso_U_23
_atom_site_aniso_U_13
_atom_site_aniso_U_12
Cu1 0.0220(2) 0.0218(2) 0.0207(2) 0.0032(2) 0.01054(19) 0.0032(2)
C1 0.031(3) 0.034(2) 0.031(2) 0.0037(19) 0.014(2) 0.004(2)
C2 0.044(3) 0.041(3) 0.031(2) 0.001(2) 0.020(2) 0.023(3)
F1 0.027(4) 0.019(3) 0.032(3) -0.006(2) 0.007(3) 0.003(3)
F2 0.049(4) 0.050(4) 0.069(5) 0.007(3) 0.037(4) 0.001(3)
F1' 0.049(5) 0.033(4) 0.030(3) -0.003(2) 0.022(3) 0.005(4)
F2' 0.033(3) 0.022(3) 0.044(4) 0.007(3) 0.017(3) -0.005(2)
F3 0.029(4) 0.039(4) 0.062(7) 0.003(5) 0.023(5) 0.002(3)
F4 0.058(6) 0.041(5) 0.025(3) -0.001(3) 0.025(4) 0.013(4)
F5 0.034(5) 0.026(4) 0.043(4) 0.006(3) 0.017(3) 0.002(3)
F3' 0.038(5) 0.057(6) 0.071(8) -0.009(6) 0.032(6) 0.013(4)
F4' 0.065(7) 0.044(6) 0.019(3) -0.002(3) 0.004(4) 0.020(5)
F5' 0.034(5) 0.029(4) 0.041(4) 0.006(3) 0.014(3) 0.010(4)
K1 0.0184(7) 0.0264(7) 0.0131(5) 0.000 0.0094(5) 0.000
K2 0.0190(7) 0.0196(6) 0.0142(5) 0.0015(5) 0.0102(5) 0.0019(6)
N1 0.059(3) 0.027(2) 0.040(2) 0.0102(17) 0.036(2) 0.016(2)
N2 0.0238(19) 0.0205(18) 0.0313(17) -0.0043(15) 0.0121(15) -0.0071(17)
O1 0.0191(15) 0.0199(13) 0.0191(12) 0.0001(11) 0.0086(12) -0.0021(11)
O2 0.0340(18) 0.0347(18) 0.0270(14) 0.0074(12) 0.0172(14) 0.0155(15)
O3 0.048(2) 0.0409(19) 0.0270(14) -0.0134(14) 0.0239(15) -0.0252(16)
C3 0.0177(19) 0.028(2) 0.0166(18) 0.0027(16) 0.0063(16) -0.0006(17)
C4 0.033(2) 0.025(2) 0.026(2) 0.0007(17) 0.0175(18) -0.0047(19)
C5 0.025(3) 0.035(3) 0.0193(18) 0.0013(18) 0.0038(18) -0.005(2)
C6 0.028(3) 0.043(3) 0.035(2) 0.001(2) 0.020(2) -0.004(2)
C7 0.043(3) 0.037(3) 0.029(2) -0.0006(19) 0.021(2) 0.000(2)
C8 0.073(5) 0.053(4) 0.060(3) -0.003(3) 0.032(3) 0.014(4)
C9 0.057(4) 0.083(5) 0.073(4) 0.034(4) 0.039(3) 0.033(4)
C10 0.039(3) 0.027(2) 0.0235(19) -0.0008(18) 0.0211(19) -0.010(2)
C11 0.035(3) 0.028(3) 0.082(4) 0.000(3) 0.020(3) 0.000(3)
C12 0.033(3) 0.027(3) 0.051(3) -0.009(2) 0.019(2) -0.007(2)

loop_
_atom_type_symbol
_atom_type_description
_atom_type_scat_dispersion_real
_atom_type_scat_dispersion_imag
_atom_type_scat_source
C C 0.0033 0.0016 'International Tables Vol C Tables 4.2.6.8 and 6.1.1.4'
H H 0.0000 0.0000 'International Tables Vol C Tables 4.2.6.8 and 6.1.1.4'
O O 0.0106 0.0060 'International Tables Vol C Tables 4.2.6.8 and 6.1.1.4'
F F 0.0171 0.0103 'International Tables Vol C Tables 4.2.6.8 and 6.1.1.4'
K K 0.2009 0.2494 'International Tables Vol C Tables 4.2.6.8 and 6.1.1.4'
Cu Cu 0.3201 1.2651 'International Tables Vol C Tables 4.2.6.8 and 6.1.1.4'
N N 0.0061 0.0033 'International Tables Vol C Tables 4.2.6.8 and 6.1.1.4'

loop_
_geom_angle_atom_site_label_1
_geom_angle_atom_site_label_2
_geom_angle_atom_site_label_3
_geom_angle
_geom_angle_site_symmetry_1
_geom_angle_site_symmetry_3
O1 Cu1 C1 178.27(17) . .
O1 Cu1 K1 48.61(8) . .
C1 Cu1 K1 132.06(14) . .
O1 Cu1 K2 44.27(7) . .
C1 Cu1 K2 137.32(13) . .
K1 Cu1 K2 60.95(2) . .
F1 C1 F2' 83.5(6) . .
F1 C1 F2 106.4(7) . .
F2' C1 F2 24.0(4) . .
F1 C1 F1' 18.4(6) . .
F2' C1 F1' 100.7(6) . .
F2 C1 F1' 122.4(7) . .
F1 C1 C2 108.7(6) . .
F2' C1 C2 108.9(5) . .
F2 C1 C2 94.4(6) . .
F1' C1 C2 96.9(6) . .
F1 C1 Cu1 117.2(6) . .
F2' C1 Cu1 118.5(4) . .
F2 C1 Cu1 111.8(5) . .
F1' C1 Cu1 113.1(6) . .
C2 C1 Cu1 115.7(3) . .
F3 C2 F5' 97.7(13) . .
F3 C2 F4 112.3(9) . .
F5' C2 F4 100.4(9) . .
F3 C2 F4' 85.1(10) . .
F5' C2 F4' 111.3(8) . .
F4 C2 F4' 27.9(5) . .
F3 C2 F5 113.0(13) . .
F5' C2 F5 15.8(9) . .
F4 C2 F5 97.3(9) . .
F4' C2 F5 114.9(9) . .
F3 C2 F3' 16.1(12) . .
F5' C2 F3' 98.6(12) . .
F4 C2 F3' 127.3(10) . .
F4' C2 F3' 99.6(11) . .
F5 C2 F3' 112.1(11) . .
F3 C2 C1 116.8(9) . .
F5' C2 C1 122.9(8) . .
F4 C2 C1 105.7(6) . .
F4' C2 C1 115.5(6) . .
F5 C2 C1 109.8(7) . .
F3' C2 C1 103.9(9) . .
O3 K1 O3 118.03(14) 2 .
O3 K1 O1 77.36(8) 2 2
O3 K1 O1 95.40(8) . 2
O3 K1 O1 95.40(8) 2 .
O3 K1 O1 77.36(8) . .
O1 K1 O1 166.08(11) 2 .
O3 K1 O2 77.03(9) 2 2
O3 K1 O2 164.16(10) . 2
O1 K1 O2 82.73(8) 2 2
O1 K1 O2 107.47(8) . 2
O3 K1 O2 164.16(10) 2 .
O3 K1 O2 77.03(9) . .
O1 K1 O2 107.47(8) 2 .
O1 K1 O2 82.73(8) . .
O2 K1 O2 88.49(12) 2 .
O3 K1 Cu1 66.33(8) 2 2
O3 K1 Cu1 77.47(6) . 2
O1 K1 Cu1 30.07(5) 2 2
O1 K1 Cu1 136.05(7) . 2
O2 K1 Cu1 106.56(6) 2 2
O2 K1 Cu1 125.13(7) . 2
O3 K1 Cu1 77.48(6) 2 .
O3 K1 Cu1 66.33(8) . .
O1 K1 Cu1 136.05(7) 2 .
O1 K1 Cu1 30.06(5) . .
O2 K1 Cu1 125.13(7) 2 .
O2 K1 Cu1 106.56(6) . .
Cu1 K1 Cu1 106.18(4) 2 .
O3 K1 K2 47.71(6) 2 2
O3 K1 K2 138.73(7) . 2
O1 K1 K2 47.13(5) 2 2
O1 K1 K2 134.34(5) . 2
O2 K1 K2 47.24(6) 2 2
O2 K1 K2 124.70(6) . 2
Cu1 K1 K2 61.293(13) 2 2
Cu1 K1 K2 124.91(2) . 2
O3 K1 K2 138.73(7) 2 .
O3 K1 K2 47.72(6) . .
O1 K1 K2 134.34(5) 2 .
O1 K1 K2 47.13(5) . .
O2 K1 K2 124.70(6) 2 .
O2 K1 K2 47.24(5) . .
Cu1 K1 K2 124.91(2) 2 .
Cu1 K1 K2 61.293(13) . .
K2 K1 K2 171.22(4) 2 .
O1 K2 O1 180.0 . 5_575
O1 K2 O2 84.56(8) . .
O1 K2 O2 95.44(8) 5_575 .
O1 K2 O2 95.44(8) . 5_575
O1 K2 O2 84.56(8) 5_575 5_575
O2 K2 O2 180.00(12) . 5_575
O1 K2 O3 103.08(8) . 5_575
O1 K2 O3 76.92(8) 5_575 5_575
O2 K2 O3 102.35(9) . 5_575
O2 K2 O3 77.65(9) 5_575 5_575
O1 K2 O3 76.92(8) . .
O1 K2 O3 103.08(8) 5_575 .
O2 K2 O3 77.65(9) . .
O2 K2 O3 102.35(9) 5_575 .
O3 K2 O3 180.0 5_575 .
O1 K2 C7 77.67(9) . 5_575
O1 K2 C7 102.32(9) 5_575 5_575
O2 K2 C7 161.26(9) . 5_575
O2 K2 C7 18.74(9) 5_575 5_575
O3 K2 C7 76.28(10) 5_575 5_575
O3 K2 C7 103.72(10) . 5_575
O1 K2 K1 132.46(6) . 5_575
O1 K2 K1 47.54(5) 5_575 5_575
O2 K2 K1 130.91(6) . 5_575
O2 K2 K1 49.09(6) 5_575 5_575
O3 K2 K1 46.71(6) 5_575 5_575
O3 K2 K1 133.29(6) . 5_575
C7 K2 K1 61.48(7) 5_575 5_575
O1 K2 K1 47.54(6) . .
O1 K2 K1 132.46(5) 5_575 .
O2 K2 K1 49.09(6) . .
O2 K2 K1 130.91(6) 5_575 .
O3 K2 K1 133.29(6) 5_575 .
O3 K2 K1 46.71(6) . .
C7 K2 K1 118.52(7) 5_575 .
K1 K2 K1 180.0 5_575 .
O1 K2 Cu1 152.01(5) . 5_575
O1 K2 Cu1 27.99(5) 5_575 5_575
O2 K2 Cu1 75.10(6) . 5_575
O2 K2 Cu1 104.90(6) 5_575 5_575
O3 K2 Cu1 63.89(7) 5_575 5_575
O3 K2 Cu1 116.11(7) . 5_575
C7 K2 Cu1 119.23(7) 5_575 5_575
K1 K2 Cu1 57.75(2) 5_575 5_575
K1 K2 Cu1 122.25(2) . 5_575
O1 K2 Cu1 27.99(5) . .
O1 K2 Cu1 152.01(5) 5_575 .
O2 K2 Cu1 104.90(6) . .
O2 K2 Cu1 75.10(6) 5_575 .
O3 K2 Cu1 116.11(7) 5_575 .
O3 K2 Cu1 63.89(7) . .
C7 K2 Cu1 60.77(7) 5_575 .
K1 K2 Cu1 122.25(2) 5_575 .
K1 K2 Cu1 57.75(2) . .
Cu1 K2 Cu1 180.0 5_575 .
C7 N1 C8 121.8(5) . .
C7 N1 C9 120.6(5) . .
C8 N1 C9 117.6(5) . .
C10 N2 C11 121.0(4) . .
C10 N2 C12 121.5(4) . .
C11 N2 C12 117.4(4) . .
C3 O1 Cu1 118.1(2) . .
C3 O1 K2 121.91(19) . .
Cu1 O1 K2 107.74(10) . .
C3 O1 K1 116.22(19) . .
Cu1 O1 K1 101.33(10) . .
K2 O1 K1 85.33(8) . .
C7 O2 K2 114.9(3) . .
C7 O2 K1 125.2(3) . .
K2 O2 K1 83.67(8) . .
C10 O3 K1 140.4(2) . .
C10 O3 K2 131.4(2) . .
K1 O3 K2 85.58(9) . .
O1 C3 C4 108.2(3) . .
O1 C3 C6 110.5(3) . .
C4 C3 C6 109.5(3) . .
O1 C3 C5 110.6(3) . .
C4 C3 C5 109.4(3) . .
C6 C3 C5 108.7(3) . .
O2 C7 N1 125.3(5) . .
O3 C10 N2 126.1(4) . .

loop_
_geom_bond_atom_site_label_1
_geom_bond_atom_site_label_2
_geom_bond_distance
_geom_bond_site_symmetry_2
Cu1 O1 1.838(3) .
Cu1 C1 1.893(4) .
Cu1 K1 3.5967(12) .
Cu1 K2 3.7299(9) .
C1 F1 1.329(13) .
C1 F2' 1.404(9) .
C1 F2 1.456(11) .
C1 F1' 1.488(12) .
C1 C2 1.498(6) .
C2 F3 1.236(19) .
C2 F5' 1.269(14) .
C2 F4 1.353(10) .
C2 F4' 1.355(11) .
C2 F5 1.417(15) .
C2 F3' 1.44(2) .
K1 O3 2.714(3) 2
K1 O3 2.714(3) .
K1 O1 2.752(3) 2
K1 O1 2.752(3) .
K1 O2 2.827(3) 2
K1 O2 2.827(3) .
K1 Cu1 3.5967(12) 2
K1 K2 3.7178(12) 2
K1 K2 3.7178(12) .
K2 O1 2.734(2) .
K2 O1 2.734(2) 5_575
K2 O2 2.746(3) .
K2 O2 2.746(3) 5_575
K2 O3 2.759(3) 5_575
K2 O3 2.759(3) .
K2 C7 3.442(5) 5_575
K2 K1 3.7178(12) 5_575
K2 Cu1 3.7299(9) 5_575
N1 C7 1.334(6) .
N1 C8 1.426(7) .
N1 C9 1.439(7) .
N2 C10 1.315(5) .
N2 C11 1.442(7) .
N2 C12 1.457(6) .
O1 C3 1.403(4) .
O2 C7 1.219(5) .
O3 C10 1.229(5) .
C3 C4 1.522(6) .
C3 C6 1.534(5) .
C3 C5 1.536(5) .

loop_
_geom_torsion_atom_site_label_1
_geom_torsion_atom_site_label_2
_geom_torsion_atom_site_label_3
_geom_torsion_atom_site_label_4
_geom_torsion
_geom_torsion_site_symmetry_1
_geom_torsion_site_symmetry_4
O1 Cu1 C1 F1 -131(5) . .
K1 Cu1 C1 F1 116.6(7) . .
K2 Cu1 C1 F1 25.8(8) . .
O1 Cu1 C1 F2' 131(5) . .
K1 Cu1 C1 F2' 18.9(7) . .
K2 Cu1 C1 F2' -71.9(7) . .
O1 Cu1 C1 F2 106(5) . .
K1 Cu1 C1 F2 -6.6(8) . .
K2 Cu1 C1 F2 -97.4(8) . .
O1 Cu1 C1 F1' -111(5) . .
K1 Cu1 C1 F1' 136.4(7) . .
K2 Cu1 C1 F1' 45.6(8) . .
O1 Cu1 C1 C2 -1(5) . .
K1 Cu1 C1 C2 -113.1(3) . .
K2 Cu1 C1 C2 156.1(2) . .
F1 C1 C2 F3 81.5(15) . .
F2' C1 C2 F3 170.9(14) . .
F2 C1 C2 F3 -169.5(14) . .
F1' C1 C2 F3 67.0(14) . .
Cu1 C1 C2 F3 -52.8(12) . .
F1 C1 C2 F5' -38.9(11) . .
F2' C1 C2 F5' 50.5(10) . .
F2 C1 C2 F5' 70.1(10) . .
F1' C1 C2 F5' -53.4(10) . .
Cu1 C1 C2 F5' -173.2(9) . .
F1 C1 C2 F4 -152.8(12) . .
F2' C1 C2 F4 -63.4(12) . .
F2 C1 C2 F4 -43.8(13) . .
F1' C1 C2 F4 -167.3(11) . .
Cu1 C1 C2 F4 72.9(8) . .
F1 C1 C2 F4' 179.2(15) . .
F2' C1 C2 F4' -91.4(15) . .
F2 C1 C2 F4' -71.8(16) . .
F1' C1 C2 F4' 164.7(14) . .
Cu1 C1 C2 F4' 44.9(11) . .
F1 C1 C2 F5 -48.9(10) . .
F2' C1 C2 F5 40.5(9) . .
F2 C1 C2 F5 60.1(9) . .
F1' C1 C2 F5 -63.3(9) . .
Cu1 C1 C2 F5 176.9(7) . .
F1 C1 C2 F3' 71.2(12) . .
F2' C1 C2 F3' 160.6(11) . .
F2 C1 C2 F3' -179.8(12) . .
F1' C1 C2 F3' 56.8(12) . .
Cu1 C1 C2 F3' -63.0(10) . .
O1 Cu1 K1 O3 -125.18(12) . 2
C1 Cu1 K1 O3 52.68(19) . 2
K2 Cu1 K1 O3 -178.15(8) . 2
O1 Cu1 K1 O3 106.28(12) . .
C1 Cu1 K1 O3 -75.86(18) . .
K2 Cu1 K1 O3 53.31(7) . .
O1 Cu1 K1 O1 178.42(3) . 2
C1 Cu1 K1 O1 -3.72(19) . 2
K2 Cu1 K1 O1 125.45(7) . 2
C1 Cu1 K1 O1 177.9(2) . .
K2 Cu1 K1 O1 -52.97(10) . .
O1 Cu1 K1 O2 -61.13(12) . 2
C1 Cu1 K1 O2 116.73(19) . 2
K2 Cu1 K1 O2 -114.10(8) . 2
O1 Cu1 K1 O2 38.99(12) . .
C1 Cu1 K1 O2 -143.15(18) . .
K2 Cu1 K1 O2 -13.98(7) . .
O1 Cu1 K1 Cu1 174.33(10) . 2
C1 Cu1 K1 Cu1 -7.81(17) . 2
K2 Cu1 K1 Cu1 121.362(15) . 2
O1 Cu1 K1 K2 -119.71(10) . 2
C1 Cu1 K1 K2 58.15(18) . 2
K2 Cu1 K1 K2 -172.68(3) . 2
O1 Cu1 K1 K2 52.97(10) . .
C1 Cu1 K1 K2 -129.17(17) . .
O3 K1 K2 O1 -30.34(13) 2 .
O3 K1 K2 O1 -116.14(12) . .
O1 K1 K2 O1 -160.85(15) 2 .
O2 K1 K2 O1 81.69(10) 2 .
O2 K1 K2 O1 128.54(11) . .
Cu1 K1 K2 O1 -123.37(8) 2 .
Cu1 K1 K2 O1 -33.07(7) . .
K2 K1 K2 O1 103.71(7) 2 .
O3 K1 K2 O1 149.66(13) 2 5_575
O3 K1 K2 O1 63.85(12) . 5_575
O1 K1 K2 O1 19.15(15) 2 5_575
O1 K1 K2 O1 180.0 . 5_575
O2 K1 K2 O1 -98.32(10) 2 5_575
O2 K1 K2 O1 -51.46(11) . 5_575
Cu1 K1 K2 O1 56.62(8) 2 5_575
Cu1 K1 K2 O1 146.93(7) . 5_575
K2 K1 K2 O1 -76.29(7) 2 5_575
O3 K1 K2 O2 -158.88(15) 2 .
O3 K1 K2 O2 115.32(13) . .
O1 K1 K2 O2 70.61(12) 2 .
O1 K1 K2 O2 -128.54(11) . .
O2 K1 K2 O2 -46.86(17) 2 .
Cu1 K1 K2 O2 108.09(9) 2 .
Cu1 K1 K2 O2 -161.61(9) . .
K2 K1 K2 O2 -24.83(9) 2 .
O3 K1 K2 O2 21.12(15) 2 5_575
O3 K1 K2 O2 -64.68(13) . 5_575
O1 K1 K2 O2 -109.39(12) 2 5_575
O1 K1 K2 O2 51.46(11) . 5_575
O2 K1 K2 O2 133.15(17) 2 5_575
O2 K1 K2 O2 180.0 . 5_575
Cu1 K1 K2 O2 -71.91(9) 2 5_575
Cu1 K1 K2 O2 18.39(9) . 5_575
K2 K1 K2 O2 155.17(9) 2 5_575
O3 K1 K2 O3 -94.2(2) 2 5_575
O3 K1 K2 O3 180.0 . 5_575
O1 K1 K2 O3 135.30(13) 2 5_575
O1 K1 K2 O3 -63.86(12) . 5_575
O2 K1 K2 O3 17.83(13) 2 5_575
O2 K1 K2 O3 64.68(13) . 5_575
Cu1 K1 K2 O3 172.77(10) 2 5_575
Cu1 K1 K2 O3 -96.93(10) . 5_575
K2 K1 K2 O3 39.85(10) 2 5_575
O3 K1 K2 O3 85.8(2) 2 .
O1 K1 K2 O3 -44.70(13) 2 .
O1 K1 K2 O3 116.14(12) . .
O2 K1 K2 O3 -162.17(13) 2 .
O2 K1 K2 O3 -115.32(13) . .
Cu1 K1 K2 O3 -7.23(10) 2 .
Cu1 K1 K2 O3 83.07(10) . .
K2 K1 K2 O3 -140.15(10) 2 .
O3 K1 K2 C7 3.92(15) 2 5_575
O3 K1 K2 C7 -81.88(14) . 5_575
O1 K1 K2 C7 -126.59(12) 2 5_575
O1 K1 K2 C7 34.26(12) . 5_575
O2 K1 K2 C7 115.95(13) 2 5_575
O2 K1 K2 C7 162.80(13) . 5_575
Cu1 K1 K2 C7 -89.11(10) 2 5_575
Cu1 K1 K2 C7 1.19(9) . 5_575
K2 K1 K2 C7 137.97(9) 2 5_575
O3 K1 K2 K1 45.95(14) 2 5_575
O3 K1 K2 K1 -39.86(11) . 5_575
O1 K1 K2 K1 -84.56(8) 2 5_575
O1 K1 K2 K1 76.29(9) . 5_575
O2 K1 K2 K1 157.97(10) 2 5_575
O2 K1 K2 K1 -155.17(10) . 5_575
Cu1 K1 K2 K1 -47.09(4) 2 5_575
Cu1 K1 K2 K1 43.22(6) . 5_575
K2 K1 K2 K1 180.0(5) 2 5_575
O3 K1 K2 Cu1 -177.27(12) 2 5_575
O3 K1 K2 Cu1 96.93(10) . 5_575
O1 K1 K2 Cu1 52.23(9) 2 5_575
O1 K1 K2 Cu1 -146.93(7) . 5_575
O2 K1 K2 Cu1 -65.24(8) 2 5_575
O2 K1 K2 Cu1 -18.39(9) . 5_575
Cu1 K1 K2 Cu1 89.70(5) 2 5_575
Cu1 K1 K2 Cu1 180.0 . 5_575
K2 K1 K2 Cu1 -43.217(19) 2 5_575
O3 K1 K2 Cu1 2.73(12) 2 .
O3 K1 K2 Cu1 -83.07(10) . .
O1 K1 K2 Cu1 -127.77(9) 2 .
O1 K1 K2 Cu1 33.07(7) . .
O2 K1 K2 Cu1 114.76(8) 2 .
O2 K1 K2 Cu1 161.61(9) . .
Cu1 K1 K2 Cu1 -90.30(5) 2 .
K2 K1 K2 Cu1 136.782(19) 2 .
C1 Cu1 K2 O1 -179.0(2) . .
K1 Cu1 K2 O1 59.08(11) . .
O1 Cu1 K2 O1 180.0 . 5_575
C1 Cu1 K2 O1 1.0(2) . 5_575
K1 Cu1 K2 O1 -120.92(11) . 5_575
O1 Cu1 K2 O2 -44.80(13) . .
C1 Cu1 K2 O2 136.2(2) . .
K1 Cu1 K2 O2 14.28(7) . .
O1 Cu1 K2 O2 135.20(13) . 5_575
C1 Cu1 K2 O2 -43.8(2) . 5_575
K1 Cu1 K2 O2 -165.72(7) . 5_575
O1 Cu1 K2 O3 67.34(13) . 5_575
C1 Cu1 K2 O3 -111.7(2) . 5_575
K1 Cu1 K2 O3 126.42(7) . 5_575
O1 Cu1 K2 O3 -112.66(13) . .
C1 Cu1 K2 O3 68.3(2) . .
K1 Cu1 K2 O3 -53.58(7) . .
O1 Cu1 K2 C7 122.11(14) . 5_575
C1 Cu1 K2 C7 -56.9(2) . 5_575
K1 Cu1 K2 C7 -178.80(9) . 5_575
O1 Cu1 K2 K1 120.92(11) . 5_575
C1 Cu1 K2 K1 -58.1(2) . 5_575
K1 Cu1 K2 K1 180.0 . 5_575
O1 Cu1 K2 K1 -59.08(11) . .
C1 Cu1 K2 K1 121.9(2) . .
O1 Cu1 K2 Cu1 71(3) . 5_575
C1 Cu1 K2 Cu1 -108(3) . 5_575
K1 Cu1 K2 Cu1 130(3) . 5_575
C1 Cu1 O1 C3 15(5) . .
K1 Cu1 O1 C3 128.2(2) . .
K2 Cu1 O1 C3 -143.2(3) . .
C1 Cu1 O1 K2 158(5) . .
K1 Cu1 O1 K2 -88.68(11) . .
C1 Cu1 O1 K1 -114(5) . .
K2 Cu1 O1 K1 88.68(11) . .
O1 K2 O1 C3 88.7(12) 5_575 .
O2 K2 O1 C3 -81.7(2) . .
O2 K2 O1 C3 98.3(2) 5_575 .
O3 K2 O1 C3 19.7(2) 5_575 .
O3 K2 O1 C3 -160.3(2) . .
C7 K2 O1 C3 92.3(2) 5_575 .
K1 K2 O1 C3 61.9(2) 5_575 .
K1 K2 O1 C3 -118.1(2) . .
Cu1 K2 O1 C3 -38.5(3) 5_575 .
Cu1 K2 O1 C3 141.5(3) . .
O1 K2 O1 Cu1 -52.7(12) 5_575 .
O2 K2 O1 Cu1 136.84(12) . .
O2 K2 O1 Cu1 -43.16(12) 5_575 .
O3 K2 O1 Cu1 -121.71(11) 5_575 .
O3 K2 O1 Cu1 58.29(11) . .
C7 K2 O1 Cu1 -49.17(12) 5_575 .
K1 K2 O1 Cu1 -79.58(12) 5_575 .
K1 K2 O1 Cu1 100.41(12) . .
Cu1 K2 O1 Cu1 180.0 5_575 .
O1 K2 O1 K1 -153.1(12) 5_575 .
O2 K2 O1 K1 36.42(8) . .
O2 K2 O1 K1 -143.58(8) 5_575 .
O3 K2 O1 K1 137.87(8) 5_575 .
O3 K2 O1 K1 -42.13(8) . .
C7 K2 O1 K1 -149.58(10) 5_575 .
K1 K2 O1 K1 180.0 5_575 .
Cu1 K2 O1 K1 79.59(12) 5_575 .
Cu1 K2 O1 K1 -100.41(12) . .
O3 K1 O1 C3 -76.1(2) 2 .
O3 K1 O1 C3 166.3(2) . .
O1 K1 O1 C3 -133.9(2) 2 .
O2 K1 O1 C3 2.0(2) 2 .
O2 K1 O1 C3 88.1(2) . .
Cu1 K1 O1 C3 -137.24(19) 2 .
Cu1 K1 O1 C3 -129.4(3) . .
K2 K1 O1 C3 -44.6(2) 2 .
K2 K1 O1 C3 123.4(2) . .
O3 K1 O1 Cu1 53.26(11) 2 .
O3 K1 O1 Cu1 -64.29(11) . .
O1 K1 O1 Cu1 -4.57(8) 2 .
O2 K1 O1 Cu1 131.34(10) 2 .
O2 K1 O1 Cu1 -142.56(11) . .
Cu1 K1 O1 Cu1 -7.86(14) 2 .
K2 K1 O1 Cu1 84.78(11) 2 .
K2 K1 O1 Cu1 -107.18(11) . .
O3 K1 O1 K2 160.45(9) 2 .
O3 K1 O1 K2 42.89(8) . .
O1 K1 O1 K2 102.62(5) 2 .
O2 K1 O1 K2 -121.48(8) 2 .
O2 K1 O1 K2 -35.38(8) . .
Cu1 K1 O1 K2 99.33(6) 2 .
Cu1 K1 O1 K2 107.18(11) . .
K2 K1 O1 K2 -168.04(5) 2 .
O1 K2 O2 C7 -161.4(3) . .
O1 K2 O2 C7 18.6(3) 5_575 .
O2 K2 O2 C7 -3(7) 5_575 .
O3 K2 O2 C7 96.3(3) 5_575 .
O3 K2 O2 C7 -83.7(3) . .
C7 K2 O2 C7 180.0 5_575 .
K1 K2 O2 C7 54.0(3) 5_575 .
K1 K2 O2 C7 -126.0(3) . .
Cu1 K2 O2 C7 38.0(3) 5_575 .
Cu1 K2 O2 C7 -142.0(3) . .
O1 K2 O2 K1 -35.43(8) . .
O1 K2 O2 K1 144.57(8) 5_575 .
O2 K2 O2 K1 123(7) 5_575 .
O3 K2 O2 K1 -137.66(8) 5_575 .
O3 K2 O2 K1 42.34(8) . .
C7 K2 O2 K1 -54.0(3) 5_575 .
K1 K2 O2 K1 180.0 5_575 .
Cu1 K2 O2 K1 163.97(8) 5_575 .
Cu1 K2 O2 K1 -16.03(8) . .
O3 K1 O2 C7 -124.5(4) 2 .
O3 K1 O2 C7 72.8(3) . .
O1 K1 O2 C7 -18.9(3) 2 .
O1 K1 O2 C7 151.4(3) . .
O2 K1 O2 C7 -100.8(3) 2 .
Cu1 K1 O2 C7 8.5(4) 2 .
Cu1 K1 O2 C7 132.9(3) . .
K2 K1 O2 C7 -68.4(3) 2 .
K2 K1 O2 C7 116.1(3) . .
O3 K1 O2 K2 119.4(3) 2 .
O3 K1 O2 K2 -43.34(9) . .
O1 K1 O2 K2 -134.98(7) 2 .
O1 K1 O2 K2 35.30(8) . .
O2 K1 O2 K2 143.13(12) 2 .
Cu1 K1 O2 K2 -107.60(7) 2 .
Cu1 K1 O2 K2 16.78(8) . .
K2 K1 O2 K2 175.53(2) 2 .
O3 K1 O3 C10 66.9(5) 2 .
O1 K1 O3 C10 -11.6(5) 2 .
O1 K1 O3 C10 156.3(5) . .
O2 K1 O3 C10 -94.0(5) 2 .
O2 K1 O3 C10 -118.4(5) . .
Cu1 K1 O3 C10 12.6(5) 2 .
Cu1 K1 O3 C10 126.8(5) . .
K2 K1 O3 C10 10.2(5) 2 .
K2 K1 O3 C10 -161.3(5) . .
O3 K1 O3 K2 -131.82(10) 2 .
O1 K1 O3 K2 149.65(8) 2 .
O1 K1 O3 K2 -42.40(8) . .
O2 K1 O3 K2 67.3(3) 2 .
O2 K1 O3 K2 42.93(8) . .
Cu1 K1 O3 K2 173.93(8) 2 .
Cu1 K1 O3 K2 -71.92(7) . .
K2 K1 O3 K2 171.48(5) 2 .
O1 K2 O3 C10 -153.0(4) . .
O1 K2 O3 C10 27.0(4) 5_575 .
O2 K2 O3 C10 119.8(4) . .
O2 K2 O3 C10 -60.2(4) 5_575 .
O3 K2 O3 C10 41(11) 5_575 .
C7 K2 O3 C10 -79.4(4) 5_575 .
K1 K2 O3 C10 -15.8(4) 5_575 .
K1 K2 O3 C10 164.2(4) . .
Cu1 K2 O3 C10 53.4(4) 5_575 .
Cu1 K2 O3 C10 -126.6(4) . .
O1 K2 O3 K1 42.84(8) . .
O1 K2 O3 K1 -137.17(8) 5_575 .
O2 K2 O3 K1 -44.37(9) . .
O2 K2 O3 K1 135.63(9) 5_575 .
O3 K2 O3 K1 -123(11) 5_575 .
C7 K2 O3 K1 116.44(10) 5_575 .
K1 K2 O3 K1 180.0 5_575 .
Cu1 K2 O3 K1 -110.77(7) 5_575 .
Cu1 K2 O3 K1 69.23(7) . .
Cu1 O1 C3 C4 -176.4(2) . .
K2 O1 C3 C4 45.9(3) . .
K1 O1 C3 C4 -55.6(3) . .
Cu1 O1 C3 C6 63.8(3) . .
K2 O1 C3 C6 -73.9(3) . .
K1 O1 C3 C6 -175.4(2) . .
Cu1 O1 C3 C5 -56.6(3) . .
K2 O1 C3 C5 165.7(2) . .
K1 O1 C3 C5 64.2(3) . .
K2 O2 C7 N1 -148.7(3) . .
K1 O2 C7 N1 111.1(4) . .
C8 N1 C7 O2 2.8(7) . .
C9 N1 C7 O2 -178.4(4) . .
K1 O3 C10 N2 -131.5(4) . .
K2 O3 C10 N2 73.7(5) . .
C11 N2 C10 O3 2.1(6) . .
C12 N2 C10 O3 -175.2(4) . .
